data_2100593
loop_
_publ_author_name
'S. A. Moggach'
'W. G. Marshall'
'S. Parsons'

_publ_section_title
;High-pressure neutron diffraction study of L-serine-I and L-serine-II,
and the structure of L-serine-III at 8.1 GPa
;
_journal_coeditor_code BS5027
_journal_date_accepted 2006-05-15
_journal_date_recd_electronic 2005-11-23
_journal_issue 4
_journal_name_full 'Acta Crystallographica, Section B'
_journal_page_first 815
_journal_page_last 825
_journal_paper_category FA
_journal_paper_doi 10.1107/S010876810601799X
_journal_volume 62
_journal_year 2006
_chemical_formula_moiety 'C3 D7 N O3'
_chemical_formula_sum 'C3 D7 N O3'
_chemical_formula_weight 112.11
_chemical_name_common Serine
_chemical_name_systematic
;
L-serine-d7
;
_space_group_IT_number 19
_space_group_name_Hall 'P 2ac 2ab'
_space_group_name_H-M_alt 'P 21 21 21'
_symmetry_cell_setting orthorhombic
_symmetry_space_group_name_Hall 'P 2ac 2ab'
_symmetry_space_group_name_H-M 'P 21 21 21'
_cell_angle_alpha 90
_cell_angle_beta 90
_cell_angle_gamma 90
_cell_length_a 6.8700(3)
_cell_length_b 9.6396(5)
_cell_length_c 5.6058(3)
_cell_measurement_pressure 5200000
_cell_measurement_reflns_used 1064
_cell_measurement_temperature 298
_cell_volume 371.24(3)
_diffrn_ambient_temperature 298
_diffrn_measurement_device_type 'HiPr/PEARL, ISIS'
_diffrn_radiation_probe neutron
_diffrn_radiation_type Neutron
_diffrn_reflns_limit_h_max 11
_diffrn_reflns_limit_h_min 0
_diffrn_reflns_limit_k_max 16
_diffrn_reflns_limit_k_min 0
_diffrn_reflns_limit_l_max 9
_diffrn_reflns_limit_l_min 0
_diffrn_reflns_number 1064
_exptl_absorpt_correction_type empirical
_exptl_absorpt_process_details
;
Calculated using custom ISIS software.
;
_exptl_crystal_density_diffrn 2.006
_exptl_crystal_density_method 'not measured'
_exptl_crystal_description powder
_refine_ls_extinction_method none
_refine_ls_goodness_of_fit_all 0.377
_refine_ls_hydrogen_treatment refxyz
_refine_ls_matrix_type sparse
_refine_ls_number_parameters 39
_refine_ls_number_restraints 0
_refine_ls_shift/su_max <0.001
_refine_ls_weighting_scheme sigma
_cod_data_source_file bs5027.cif
_cod_depositor_comments
;
The following automatic conversions were performed:
'_symmetry_cell_setting' value 'Orthorhombic' changed to 'orthorhombic'
according to '/home/saulius/struct/CIF-dictionaries/cif_core.dic'
dictionary named 'cif_core.dic' version 2.4.1 from 2010-06-29.

Automatic conversion script
Id: cif_fix_enum 1527 2010-12-29 10:47:43Z saulius 
;
_cod_original_sg_symbol_H-M P212121
_cod_database_code 2100593

loop_
_symmetry_equiv_pos_site_id
_symmetry_equiv_pos_as_xyz
1 x,y,z
2 1/2-x,-y,1/2+z
3 1/2+x,1/2-y,-z
4 -x,1/2+y,1/2-z

loop_
_atom_site_type_symbol
_atom_site_label
_atom_site_fract_x
_atom_site_fract_y
_atom_site_fract_z
_atom_site_occupancy
C C1 0.8528465 0.7863038 0.4538464 1
C C2 0.903713 0.750819 0.711331 1
C C3 0.8753356 0.5985243 0.7620626 1
N N1 0.7777865 0.8305428 0.8776387 1
O O1 0.7736716 0.8985881 0.4128176 1
O O2 0.8961597 0.6972082 0.3018138 1
O O3 0.6719406 0.5648131 0.767978 1
D D1 1.053923 0.7754792 0.7517993 1
D D2 0.9406935 0.5763767 0.9336931 1
D D3 0.9440801 0.5360435 0.6253799 1
D D4 0.638142 0.8012343 0.8537798 1
D D5 0.8194768 0.8105632 1.046772 1
D D6 0.792228 0.9327028 0.8426576 1
D D7 0.6426135 0.4738082 0.8018615 1

loop_
_atom_type_symbol
_atom_type_description
_atom_type_scat_dispersion_real
_atom_type_scat_dispersion_imag
_atom_type_scat_source
C C 0.0000 0.0000 'International Tables Vol C Tables 4.2.6.8 and 6.1.1.4'
H H 0.0000 0.0000 'International Tables Vol C Tables 4.2.6.8 and 6.1.1.4'
N N 0.0000 0.0000 'International Tables Vol C Tables 4.2.6.8 and 6.1.1.4'
O O 0.0000 0.0000 'International Tables Vol C Tables 4.2.6.8 and 6.1.1.4'

loop_
_geom_angle_atom_site_label_1
_geom_angle_atom_site_label_2
_geom_angle_atom_site_label_3
_geom_angle
_geom_angle_publ_flag
C3 O3 D7 115.7(11) yes
C2 N1 D4 109 yes
C2 N1 D5 109 yes
C2 N1 D6 109 yes
D4 N1 D5 110 yes
D4 N1 D6 110 yes
D5 N1 D6 110 yes
O1 C1 O2 126 yes
O1 C1 C2 118 yes
O2 C1 C2 116 yes
N1 C2 C1 110 yes
N1 C2 C3 108 yes
C1 C2 C3 112 no
O3 C3 C2 111 yes
N1 C2 D1 108 yes
C1 C2 D1 111 yes
C3 C2 D1 107 yes
O3 C3 D2 110 yes
O3 C3 D3 108 yes
C2 C3 D2 108 yes
C2 C3 D3 111 yes
D2 C3 D3 109 yes

loop_
_geom_bond_atom_site_label_1
_geom_bond_atom_site_label_2
_geom_bond_distance
_geom_bond_publ_flag
O1 C1 1.23 yes
O2 C1 1.25 yes
O3 C3 1.43 yes
O3 D7 0.920(18) yes
N1 C2 1.49 yes
N1 D4 1.01 yes
N1 D5 1.01 yes
N1 D6 1.01 yes
C1 C2 1.53 no
C2 C3 1.50 no
C2 D1 1.01 yes
C3 D2 1.01 yes
C3 D3 1.01 yes
